data_2208731
loop_
_publ_author_name
'Matthew H. Todd'
'Motevalli, Majid'
'Shaimaa El-Fayyoumy'
'Chris Richards'

_publ_section_title
;
 (<i>R</i>)-2-Ferrocenyl-4-hydroxymethyl-4,5-dihydro-1,3-oxazole
;
_journal_coeditor_code SJ6194
_journal_issue 4
_journal_name_full 'Acta Crystallographica Section E'
_journal_page_first m719
_journal_page_last m720
_journal_paper_doi 10.1107/S1600536806006982
_journal_volume 62
_journal_year 2006
_chemical_formula_iupac '[Fe (C5 H5) (C9 H10 N O2)]'
_chemical_formula_moiety 'C14 H15 Fe N O2'
_chemical_formula_sum 'C14 H15 Fe N O2'
_chemical_formula_weight 285.12
_chemical_name_systematic
;
(R)-2-Ferrocenyl-4-hydroxymethyl-4,5-dihydrooxazole
;
_space_group_IT_number 4
_symmetry_cell_setting monoclinic
_symmetry_space_group_name_Hall 'P 2yb'
_symmetry_space_group_name_H-M 'P 1 21 1'
_atom_sites_solution_hydrogens geom
_atom_sites_solution_primary direct
_atom_sites_solution_secondary difmap
_audit_creation_method SHELXL-97
_cell_angle_alpha 90.00
_cell_angle_beta 92.39(6)
_cell_angle_gamma 90.00
_cell_formula_units_Z 2
_cell_length_a 5.808(4)
_cell_length_b 7.557(3)
_cell_length_c 13.716(8)
_cell_measurement_reflns_used 25
_cell_measurement_temperature 160(2)
_cell_measurement_theta_max 13.1795
_cell_measurement_theta_min 9.8465
_cell_volume 601.5(6)
_computing_cell_refinement CAD-4/PC
_computing_data_collection 'CAD-4/PC (Enraf--Nonius, 1994)'
_computing_data_reduction 'XCAD4 (Harms & Wocadlo, 1995)'
_computing_molecular_graphics 'ORTEP-3 for Windows (Farrugia, 1997)'
_computing_publication_material 'WinGX (Farrugia, 1999)'
_computing_structure_refinement 'SHELXL97 (Sheldrick, 1997)'
_computing_structure_solution 'DIRDIF99 (Beurskens <i>et al.</i>,  1999)'
_diffrn_ambient_temperature 160(2)
_diffrn_measured_fraction_theta_full 0.995
_diffrn_measured_fraction_theta_max 0.995
_diffrn_measurement_device_type 'Enraf--Nonius CAD-4'
_diffrn_measurement_method 'non-profiled \w/2\q'
_diffrn_radiation_monochromator graphite
_diffrn_radiation_source 'fine-focus sealed tube'
_diffrn_radiation_type MoK\a
_diffrn_radiation_wavelength 0.71073
_diffrn_reflns_av_R_equivalents 0.0326
_diffrn_reflns_av_sigmaI/netI 0.0853
_diffrn_reflns_limit_h_max 6
_diffrn_reflns_limit_h_min -1
_diffrn_reflns_limit_k_max 8
_diffrn_reflns_limit_k_min 0
_diffrn_reflns_limit_l_max 16
_diffrn_reflns_limit_l_min -16
_diffrn_reflns_number 1305
_diffrn_reflns_theta_full 24.96
_diffrn_reflns_theta_max 24.96
_diffrn_reflns_theta_min 3.08
_diffrn_standards_decay_% 5
_diffrn_standards_interval_count 100
_diffrn_standards_interval_time 60
_diffrn_standards_number 2
_exptl_absorpt_coefficient_mu 1.245
_exptl_absorpt_correction_T_max 0.9124
_exptl_absorpt_correction_T_min 0.7064
_exptl_absorpt_correction_type psi-scan
_exptl_absorpt_process_details '(North <i>et al.</i>,  1968)'
_exptl_crystal_colour Orange
_exptl_crystal_density_diffrn 1.574
_exptl_crystal_density_method 'not measured'
_exptl_crystal_description prism
_exptl_crystal_F_000 296
_exptl_crystal_size_max 0.30
_exptl_crystal_size_mid 0.13
_exptl_crystal_size_min 0.08
_refine_diff_density_max 0.542
_refine_diff_density_min -0.369
_refine_ls_abs_structure_details 'Flack  (1983), 171 Friedel Pairs'
_refine_ls_abs_structure_Flack 0.01(4)
_refine_ls_extinction_method none
_refine_ls_goodness_of_fit_ref 1.026
_refine_ls_hydrogen_treatment mixed
_refine_ls_matrix_type full
_refine_ls_number_parameters 168
_refine_ls_number_reflns 1137
_refine_ls_number_restraints 1
_refine_ls_restrained_S_all 1.026
_refine_ls_R_factor_all 0.0780
_refine_ls_R_factor_gt 0.0353
_refine_ls_shift/su_max 0.000
_refine_ls_shift/su_mean 0.000
_refine_ls_structure_factor_coef Fsqd
_refine_ls_weighting_details 'calc w=1/[\s^2^(Fo^2^)+(0.0336P)^2^] where P=(Fo^2^+2Fc^2^)/3'
_refine_ls_weighting_scheme calc
_refine_ls_wR_factor_gt 0.0687
_refine_ls_wR_factor_ref 0.0789
_reflns_number_gt 877
_reflns_number_total 1137
_reflns_threshold_expression I>2\s(I)
_cod_data_source_file sj6194.cif
_cod_data_source_block I
_cod_original_sg_symbol_H-M 'P 21'
_cod_database_code 2208731

loop_
_symmetry_equiv_pos_as_xyz
'x, y, z'
'-x, y+1/2, -z'

loop_
_atom_site_type_symbol
_atom_site_label
_atom_site_fract_x
_atom_site_fract_y
_atom_site_fract_z
_atom_site_U_iso_or_equiv
_atom_site_adp_type
_atom_site_calc_flag
_atom_site_refinement_flags
_atom_site_occupancy
C C1 0.6839(10) 0.0630(10) 0.6919(4) 0.0169(15) Uani d . 1
C C2 0.8278(11) -0.0481(10) 0.7527(5) 0.0192(15) Uani d . 1
H H2 0.9815 -0.0823 0.7409 0.023 Uiso calc R 1
C C3 0.7001(17) -0.0974(13) 0.8332(7) 0.031(3) Uani d . 1
H H3 0.7536 -0.1708 0.8857 0.037 Uiso calc R 1
C C4 0.4774(12) -0.0190(11) 0.8232(5) 0.0254(16) Uani d . 1
H H4 0.3566 -0.0303 0.8674 0.030 Uiso calc R 1
C C5 0.4693(10) 0.0788(9) 0.7353(4) 0.0177(15) Uani d . 1
H H5 0.3407 0.1441 0.7097 0.021 Uiso calc R 1
C C6 0.7433(9) 0.1413(10) 0.5996(4) 0.0171(18) Uani d . 1
C C7 0.9844(10) 0.2045(11) 0.4816(4) 0.0221(18) Uani d . 1
H H7A 1.0478 0.1224 0.4333 0.026 Uiso calc R 1
H H7B 1.0858 0.3095 0.4879 0.026 Uiso calc R 1
C C8 0.7372(10) 0.2586(10) 0.4514(4) 0.0208(15) Uani d . 1
H H8 0.7314 0.3880 0.4362 0.025 Uiso calc R 1
C C9 0.6402(11) 0.1529(12) 0.3645(4) 0.0231(16) Uani d . 1
H H9A 0.4704 0.1659 0.3605 0.028 Uiso calc R 1
H H9B 0.7012 0.2020 0.3039 0.028 Uiso calc R 1
C C10 1.0133(12) 0.3030(13) 0.8785(7) 0.047(3) Uani d . 1
H H10 1.1679 0.2662 0.8708 0.056 Uiso calc R 1
C C11 0.8812(19) 0.4114(13) 0.8152(6) 0.052(3) Uani d . 1
H H11 0.9322 0.4623 0.7566 0.063 Uiso calc R 1
C C12 0.664(2) 0.4326(15) 0.8517(9) 0.052(3) Uani d . 1
H H12 0.5396 0.4982 0.8227 0.063 Uiso calc R 1
C C13 0.6638(14) 0.3415(15) 0.9372(7) 0.053(3) Uani d . 1
H H13 0.5367 0.3357 0.9785 0.064 Uiso calc R 1
C C14 0.8715(16) 0.2591(12) 0.9560(6) 0.043(2) Uani d . 1
H H14 0.9120 0.1866 1.0106 0.052 Uiso calc R 1
Fe Fe1 0.72777(14) 0.1715(2) 0.82749(6) 0.0192(2) Uani d . 1
N N1 0.6050(8) 0.2214(7) 0.5395(3) 0.0196(14) Uani d . 1
O O1 0.9634(7) 0.1180(6) 0.5750(3) 0.0209(11) Uani d . 1
O O2 0.6970(8) -0.0304(7) 0.3711(4) 0.0269(11) Uani d . 1
H H20 0.610(11) -0.094(11) 0.408(5) 0.04(2) Uiso d . 1

loop_
_atom_site_aniso_label
_atom_site_aniso_U_11
_atom_site_aniso_U_22
_atom_site_aniso_U_33
_atom_site_aniso_U_12
_atom_site_aniso_U_13
_atom_site_aniso_U_23
C1 0.016(3) 0.019(4) 0.015(3) 0.001(3) -0.004(3) -0.002(3)
C2 0.018(3) 0.017(4) 0.023(4) 0.005(3) 0.001(3) -0.006(3)
C3 0.049(7) 0.015(5) 0.029(5) 0.003(4) 0.005(5) 0.011(4)
C4 0.026(4) 0.028(4) 0.022(4) -0.001(3) 0.000(3) 0.003(3)
C5 0.018(3) 0.018(4) 0.017(3) -0.001(3) 0.002(3) -0.002(3)
C6 0.016(3) 0.021(5) 0.014(3) -0.002(3) 0.001(2) -0.005(3)
C7 0.021(3) 0.024(5) 0.022(3) 0.000(3) 0.001(3) 0.005(3)
C8 0.023(4) 0.017(3) 0.022(4) 0.002(3) -0.002(3) 0.000(3)
C9 0.031(3) 0.020(4) 0.018(3) -0.004(4) 0.000(2) 0.004(4)
C10 0.013(4) 0.053(6) 0.075(7) -0.003(4) 0.003(4) -0.046(5)
C11 0.086(8) 0.044(6) 0.028(5) -0.032(6) 0.015(6) -0.006(4)
C12 0.060(7) 0.043(7) 0.051(7) 0.011(6) -0.027(6) -0.029(6)
C13 0.034(5) 0.079(8) 0.047(6) -0.016(5) 0.014(4) -0.040(6)
C14 0.069(6) 0.036(5) 0.024(4) -0.010(5) -0.025(4) -0.002(4)
Fe1 0.0192(4) 0.0216(4) 0.0165(4) 0.0002(7) -0.0009(3) -0.0051(7)
N1 0.021(3) 0.019(4) 0.019(3) 0.002(2) 0.004(2) 0.000(2)
O1 0.020(2) 0.025(3) 0.019(2) 0.0050(18) 0.0040(19) 0.0033(18)
O2 0.030(3) 0.020(3) 0.031(3) -0.009(2) 0.006(2) 0.002(2)

loop_
_atom_type_symbol
_atom_type_description
_atom_type_scat_dispersion_real
_atom_type_scat_dispersion_imag
_atom_type_scat_source
C C 0.0033 0.0016 'International Tables Vol C Tables 4.2.6.8 and 6.1.1.4'
H H 0.0000 0.0000 'International Tables Vol C Tables 4.2.6.8 and 6.1.1.4'
Fe Fe 0.3463 0.8444 'International Tables Vol C Tables 4.2.6.8 and 6.1.1.4'
N N 0.0061 0.0033 'International Tables Vol C Tables 4.2.6.8 and 6.1.1.4'
O O 0.0106 0.0060 'International Tables Vol C Tables 4.2.6.8 and 6.1.1.4'

loop_
_geom_angle_atom_site_label_1
_geom_angle_atom_site_label_2
_geom_angle_atom_site_label_3
_geom_angle
C5 C1 C2 108.0(5)
C5 C1 C6 125.5(5)
C2 C1 C6 126.4(6)
C5 C1 Fe1 70.1(3)
C2 C1 Fe1 69.9(4)
C6 C1 Fe1 127.3(5)
C3 C2 C1 107.4(6)
C3 C2 Fe1 69.6(5)
C1 C2 Fe1 69.2(4)
C3 C2 H2 126.3
C1 C2 H2 126.3
Fe1 C2 H2 126.5
C2 C3 C4 108.7(7)
C2 C3 Fe1 70.2(5)
C4 C3 Fe1 69.8(5)
C2 C3 H3 125.7
C4 C3 H3 125.7
Fe1 C3 H3 126.0
C5 C4 C3 107.3(6)
C5 C4 Fe1 69.8(4)
C3 C4 Fe1 69.4(5)
C5 C4 H4 126.3
C3 C4 H4 126.3
Fe1 C4 H4 126.0
C1 C5 C4 108.5(6)
C1 C5 Fe1 69.6(3)
C4 C5 Fe1 69.8(4)
C1 C5 H5 125.7
C4 C5 H5 125.7
Fe1 C5 H5 126.5
N1 C6 O1 118.5(5)
N1 C6 C1 126.1(5)
O1 C6 C1 115.3(5)
O1 C7 C8 104.3(5)
O1 C7 H7A 110.9
C8 C7 H7A 110.9
O1 C7 H7B 110.9
C8 C7 H7B 110.9
H7A C7 H7B 108.9
N1 C8 C9 110.5(5)
N1 C8 C7 103.9(5)
C9 C8 C7 112.6(6)
N1 C8 H8 109.9
C9 C8 H8 109.9
C7 C8 H8 109.9
O2 C9 C8 112.5(5)
O2 C9 H9A 109.1
C8 C9 H9A 109.1
O2 C9 H9B 109.1
C8 C9 H9B 109.1
H9A C9 H9B 107.8
C11 C10 C14 106.4(7)
C11 C10 Fe1 69.8(5)
C14 C10 Fe1 69.6(4)
C11 C10 H10 126.8
C14 C10 H10 126.8
Fe1 C10 H10 125.5
C12 C11 C10 109.2(9)
C12 C11 Fe1 70.4(6)
C10 C11 Fe1 70.0(5)
C12 C11 H11 125.4
C10 C11 H11 125.4
Fe1 C11 H11 125.8
C13 C12 C11 106.7(10)
C13 C12 Fe1 69.9(6)
C11 C12 Fe1 69.8(6)
C13 C12 H12 126.7
C11 C12 H12 126.7
Fe1 C12 H12 125.2
C12 C13 C14 111.0(9)
C12 C13 Fe1 70.9(6)
C14 C13 Fe1 70.4(5)
C12 C13 H13 124.5
C14 C13 H13 124.5
Fe1 C13 H13 125.8
C13 C14 C10 106.8(8)
C13 C14 Fe1 70.1(4)
C10 C14 Fe1 69.8(4)
C13 C14 H14 126.6
C10 C14 H14 126.6
Fe1 C14 H14 125.2
C13 Fe1 C11 65.8(4)
C13 Fe1 C14 39.6(3)
C11 Fe1 C14 67.3(4)
C13 Fe1 C10 66.8(3)
C11 Fe1 C10 40.3(4)
C14 Fe1 C10 40.7(3)
C13 Fe1 C12 39.1(4)
C11 Fe1 C12 39.8(4)
C14 Fe1 C12 67.2(4)
C10 Fe1 C12 67.8(4)
C13 Fe1 C1 156.0(4)
C11 Fe1 C1 108.8(3)
C14 Fe1 C1 162.7(3)
C10 Fe1 C1 125.4(3)
C12 Fe1 C1 121.4(4)
C13 Fe1 C3 125.9(4)
C11 Fe1 C3 158.1(4)
C14 Fe1 C3 108.8(4)
C10 Fe1 C3 122.6(4)
C12 Fe1 C3 160.6(4)
C1 Fe1 C3 68.1(3)
C13 Fe1 C5 121.6(3)
C11 Fe1 C5 124.6(4)
C14 Fe1 C5 156.0(3)
C10 Fe1 C5 161.3(3)
C12 Fe1 C5 107.4(4)
C1 Fe1 C5 40.3(2)
C3 Fe1 C5 68.0(3)
C13 Fe1 C4 108.4(3)
C11 Fe1 C4 160.1(4)
C14 Fe1 C4 121.4(3)
C10 Fe1 C4 157.4(4)
C12 Fe1 C4 123.6(4)
C1 Fe1 C4 68.2(3)
C3 Fe1 C4 40.8(3)
C5 Fe1 C4 40.4(2)
C13 Fe1 C2 162.0(4)
C11 Fe1 C2 123.2(3)
C14 Fe1 C2 125.8(3)
C10 Fe1 C2 108.9(3)
C12 Fe1 C2 157.5(4)
C1 Fe1 C2 40.9(3)
C3 Fe1 C2 40.2(3)
C5 Fe1 C2 68.2(3)
C4 Fe1 C2 68.4(3)
C6 N1 C8 106.4(5)
C6 O1 C7 106.2(4)
C9 O2 H20 116(5)

loop_
_geom_bond_atom_site_label_1
_geom_bond_atom_site_label_2
_geom_bond_distance
C1 C5 1.408(8)
C1 C2 1.429(9)
C1 C6 1.452(8)
C1 Fe1 2.039(6)
C2 C3 1.407(11)
C2 Fe1 2.048(7)
C2 H2 0.9500
C3 C4 1.425(11)
C3 Fe1 2.040(11)
C3 H3 0.9500
C4 C5 1.413(9)
C4 Fe1 2.045(8)
C4 H4 0.9500
C5 Fe1 2.046(6)
C5 H5 0.9500
C6 N1 1.279(7)
C6 O1 1.347(7)
C7 O1 1.447(7)
C7 C8 1.533(8)
C7 H7A 0.9900
C7 H7B 0.9900
C8 N1 1.485(8)
C8 C9 1.523(9)
C8 H8 1.0000
C9 O2 1.426(10)
C9 H9A 0.9900
C9 H9B 0.9900
C10 C11 1.398(13)
C10 C14 1.412(12)
C10 Fe1 2.032(7)
C10 H10 0.9500
C11 C12 1.385(15)
C11 Fe1 2.030(9)
C11 H11 0.9500
C12 C13 1.360(14)
C12 Fe1 2.037(12)
C12 H12 0.9500
C13 C14 1.372(12)
C13 Fe1 2.025(9)
C13 H13 0.9500
C14 Fe1 2.029(7)
C14 H14 0.9500
O2 H20 0.88(7)

loop_
_geom_hbond_atom_site_label_D
_geom_hbond_atom_site_label_H
_geom_hbond_atom_site_label_A
_geom_hbond_site_symmetry_A
_geom_hbond_distance_DH
_geom_hbond_distance_HA
_geom_hbond_distance_DA
_geom_hbond_angle_DHA
O2 H20 N1 2_646 0.87(7) 2.02(8) 2.877(7) 165(7)

loop_
_geom_torsion_atom_site_label_1
_geom_torsion_atom_site_label_2
_geom_torsion_atom_site_label_3
_geom_torsion_atom_site_label_4
_geom_torsion
_geom_torsion_publ_flag
C5 C1 C2 C3 -0.7(8) ?
C6 C1 C2 C3 -178.6(7) ?
Fe1 C1 C2 C3 59.3(5) ?
C5 C1 C2 Fe1 -60.0(4) ?
C6 C1 C2 Fe1 122.1(7) ?
C1 C2 C3 C4 0.3(9) ?
Fe1 C2 C3 C4 59.4(6) ?
C1 C2 C3 Fe1 -59.1(5) ?
C2 C3 C4 C5 0.2(9) ?
Fe1 C3 C4 C5 59.8(5) ?
C2 C3 C4 Fe1 -59.6(6) ?
C2 C1 C5 C4 0.8(7) ?
C6 C1 C5 C4 178.7(6) ?
Fe1 C1 C5 C4 -59.0(5) ?
C2 C1 C5 Fe1 59.8(4) ?
C6 C1 C5 Fe1 -122.2(7) ?
C3 C4 C5 C1 -0.6(8) ?
Fe1 C4 C5 C1 58.9(4) ?
C3 C4 C5 Fe1 -59.5(5) ?
C5 C1 C6 N1 -7.2(11) ?
C2 C1 C6 N1 170.3(7) ?
Fe1 C1 C6 N1 -98.3(7) ?
C5 C1 C6 O1 176.1(6) ?
C2 C1 C6 O1 -6.3(10) y
Fe1 C1 C6 O1 85.1(7) ?
O1 C7 C8 N1 8.7(6) ?
O1 C7 C8 C9 -110.9(6) ?
N1 C8 C9 O2 -73.7(7) y
C7 C8 C9 O2 41.9(7) ?
C14 C10 C11 C12 -0.6(10) ?
Fe1 C10 C11 C12 59.7(7) ?
C14 C10 C11 Fe1 -60.2(5) ?
C10 C11 C12 C13 1.1(11) ?
Fe1 C11 C12 C13 60.6(7) ?
C10 C11 C12 Fe1 -59.4(6) ?
C11 C12 C13 C14 -1.3(11) ?
Fe1 C12 C13 C14 59.1(7) ?
C11 C12 C13 Fe1 -60.5(7) ?
C12 C13 C14 C10 1.0(10) ?
Fe1 C13 C14 C10 60.4(5) ?
C12 C13 C14 Fe1 -59.4(7) ?
C11 C10 C14 C13 -0.2(9) ?
Fe1 C10 C14 C13 -60.6(6) ?
C11 C10 C14 Fe1 60.4(5) ?
C12 C13 Fe1 C11 38.6(6) ?
C14 C13 Fe1 C11 -83.1(6) ?
C12 C13 Fe1 C14 121.7(9) ?
C12 C13 Fe1 C10 82.7(7) ?
C14 C13 Fe1 C10 -39.0(5) ?
C14 C13 Fe1 C12 -121.7(9) ?
C12 C13 Fe1 C1 -43.3(11) ?
C14 C13 Fe1 C1 -165.0(7) ?
C12 C13 Fe1 C3 -162.9(5) ?
C14 C13 Fe1 C3 75.4(7) ?
C12 C13 Fe1 C5 -78.5(7) ?
C14 C13 Fe1 C5 159.8(5) ?
C12 C13 Fe1 C4 -120.9(7) ?
C14 C13 Fe1 C4 117.3(6) ?
C12 C13 Fe1 C2 162.5(10) ?
C14 C13 Fe1 C2 40.8(13) ?
C12 C11 Fe1 C13 -37.9(6) ?
C10 C11 Fe1 C13 82.1(5) ?
C12 C11 Fe1 C14 -81.2(7) ?
C10 C11 Fe1 C14 38.9(5) ?
C12 C11 Fe1 C10 -120.1(8) ?
C10 C11 Fe1 C12 120.1(8) ?
C12 C11 Fe1 C1 116.9(6) ?
C10 C11 Fe1 C1 -123.1(5) ?
C12 C11 Fe1 C3 -165.1(8) ?
C10 C11 Fe1 C3 -45.1(12) ?
C12 C11 Fe1 C5 74.9(7) ?
C10 C11 Fe1 C5 -165.0(4) ?
C12 C11 Fe1 C4 39.1(12) ?
C10 C11 Fe1 C4 159.1(8) ?
C12 C11 Fe1 C2 159.9(6) ?
C10 C11 Fe1 C2 -80.0(6) ?
C10 C14 Fe1 C13 -117.4(8) ?
C13 C14 Fe1 C11 78.9(6) ?
C10 C14 Fe1 C11 -38.5(5) ?
C13 C14 Fe1 C10 117.4(8) ?
C13 C14 Fe1 C12 35.6(6) ?
C10 C14 Fe1 C12 -81.8(6) ?
C13 C14 Fe1 C1 159.3(12) ?
C10 C14 Fe1 C1 41.9(14) ?
C13 C14 Fe1 C3 -124.1(6) ?
C10 C14 Fe1 C3 118.5(6) ?
C13 C14 Fe1 C5 -46.1(11) ?
C10 C14 Fe1 C5 -163.6(9) ?
C13 C14 Fe1 C4 -80.9(7) ?
C10 C14 Fe1 C4 161.7(5) ?
C13 C14 Fe1 C2 -165.6(6) ?
C10 C14 Fe1 C2 77.0(6) ?
C11 C10 Fe1 C13 -79.3(6) ?
C14 C10 Fe1 C13 37.9(5) ?
C14 C10 Fe1 C11 117.3(7) ?
C11 C10 Fe1 C14 -117.3(7) ?
C11 C10 Fe1 C12 -36.8(6) ?
C14 C10 Fe1 C12 80.5(6) ?
C11 C10 Fe1 C1 76.8(6) ?
C14 C10 Fe1 C1 -165.9(5) ?
C11 C10 Fe1 C3 161.8(5) ?
C14 C10 Fe1 C3 -80.9(6) ?
C11 C10 Fe1 C5 41.6(13) ?
C14 C10 Fe1 C5 158.9(10) ?
C11 C10 Fe1 C4 -161.6(8) ?
C14 C10 Fe1 C4 -44.3(10) ?
C11 C10 Fe1 C2 119.4(5) ?
C14 C10 Fe1 C2 -123.3(5) ?
C11 C12 Fe1 C13 117.4(9) ?
C13 C12 Fe1 C11 -117.4(9) ?
C13 C12 Fe1 C14 -36.0(5) ?
C11 C12 Fe1 C14 81.4(6) ?
C13 C12 Fe1 C10 -80.2(6) ?
C11 C12 Fe1 C10 37.2(6) ?
C13 C12 Fe1 C1 160.9(5) ?
C11 C12 Fe1 C1 -81.7(7) ?
C13 C12 Fe1 C3 45.9(11) ?
C11 C12 Fe1 C3 163.3(8) ?
C13 C12 Fe1 C5 119.0(6) ?
C11 C12 Fe1 C5 -123.6(6) ?
C13 C12 Fe1 C4 77.6(7) ?
C11 C12 Fe1 C4 -165.1(5) ?
C13 C12 Fe1 C2 -166.0(7) ?
C11 C12 Fe1 C2 -48.6(12) ?
C5 C1 Fe1 C13 -49.2(9) ?
C2 C1 Fe1 C13 -168.1(8) ?
C6 C1 Fe1 C13 70.8(10) ?
C5 C1 Fe1 C11 -121.8(5) ?
C2 C1 Fe1 C11 119.3(5) ?
C6 C1 Fe1 C11 -1.7(7) ?
C5 C1 Fe1 C14 164.3(12) ?
C2 C1 Fe1 C14 45.4(14) ?
C6 C1 Fe1 C14 -75.6(14) ?
C5 C1 Fe1 C10 -163.4(5) ?
C2 C1 Fe1 C10 77.7(6) ?
C6 C1 Fe1 C10 -43.4(7) ?
C5 C1 Fe1 C12 -79.7(6) ?
C2 C1 Fe1 C12 161.4(6) ?
C6 C1 Fe1 C12 40.3(7) ?
C5 C1 Fe1 C3 81.3(4) ?
C2 C1 Fe1 C3 -37.6(4) ?
C6 C1 Fe1 C3 -158.6(6) ?
C2 C1 Fe1 C5 -118.9(5) ?
C6 C1 Fe1 C5 120.1(7) ?
C5 C1 Fe1 C4 37.2(4) ?
C2 C1 Fe1 C4 -81.7(4) ?
C6 C1 Fe1 C4 157.3(6) ?
C5 C1 Fe1 C2 118.9(5) ?
C6 C1 Fe1 C2 -121.0(7) ?
C2 C3 Fe1 C13 -164.3(4) ?
C4 C3 Fe1 C13 76.0(6) ?
C2 C3 Fe1 C11 -48.0(12) ?
C4 C3 Fe1 C11 -167.7(8) ?
C2 C3 Fe1 C14 -123.7(5) ?
C4 C3 Fe1 C14 116.6(5) ?
C2 C3 Fe1 C10 -80.8(6) ?
C4 C3 Fe1 C10 159.5(4) ?
C2 C3 Fe1 C12 161.7(9) ?
C4 C3 Fe1 C12 42.0(10) ?
C2 C3 Fe1 C1 38.2(4) ?
C4 C3 Fe1 C1 -81.5(5) ?
C2 C3 Fe1 C5 81.8(5) ?
C4 C3 Fe1 C5 -37.9(4) ?
C2 C3 Fe1 C4 119.7(7) ?
C4 C3 Fe1 C2 -119.7(7) ?
C1 C5 Fe1 C13 158.8(5) ?
C4 C5 Fe1 C13 -81.3(6) ?
C1 C5 Fe1 C11 78.0(5) ?
C4 C5 Fe1 C11 -162.1(5) ?
C1 C5 Fe1 C14 -168.6(9) ?
C4 C5 Fe1 C14 -48.7(10) ?
C1 C5 Fe1 C10 46.5(12) ?
C4 C5 Fe1 C10 166.5(11) ?
C1 C5 Fe1 C12 118.4(6) ?
C4 C5 Fe1 C12 -121.7(6) ?
C4 C5 Fe1 C1 119.9(6) ?
C1 C5 Fe1 C3 -81.7(4) ?
C4 C5 Fe1 C3 38.3(4) ?
C1 C5 Fe1 C4 -119.9(6) ?
C1 C5 Fe1 C2 -38.1(4) ?
C4 C5 Fe1 C2 81.8(4) ?
C5 C4 Fe1 C13 117.5(5) ?
C3 C4 Fe1 C13 -124.0(6) ?
C5 C4 Fe1 C11 48.0(11) ?
C3 C4 Fe1 C11 166.5(9) ?
C5 C4 Fe1 C14 159.0(5) ?
C3 C4 Fe1 C14 -82.5(6) ?
C5 C4 Fe1 C10 -168.8(8) ?
C3 C4 Fe1 C10 -50.3(10) ?
C5 C4 Fe1 C12 77.0(6) ?
C3 C4 Fe1 C12 -164.5(5) ?
C5 C4 Fe1 C1 -37.2(4) ?
C3 C4 Fe1 C1 81.3(5) ?
C5 C4 Fe1 C3 -118.5(6) ?
C3 C4 Fe1 C5 118.5(6) ?
C5 C4 Fe1 C2 -81.4(4) ?
C3 C4 Fe1 C2 37.1(4) ?
C3 C2 Fe1 C13 45.4(12) ?
C1 C2 Fe1 C13 164.3(9) ?
C3 C2 Fe1 C11 160.7(6) ?
C1 C2 Fe1 C11 -80.4(5) ?
C3 C2 Fe1 C14 76.3(6) ?
C1 C2 Fe1 C14 -164.9(4) ?
C3 C2 Fe1 C10 118.4(6) ?
C1 C2 Fe1 C10 -122.7(5) ?
C3 C2 Fe1 C12 -164.2(8) ?
C1 C2 Fe1 C12 -45.3(11) ?
C3 C2 Fe1 C1 -118.9(6) ?
C1 C2 Fe1 C3 118.9(6) ?
C3 C2 Fe1 C5 -81.3(5) ?
C1 C2 Fe1 C5 37.6(4) ?
C3 C2 Fe1 C4 -37.6(5) ?
C1 C2 Fe1 C4 81.3(4) ?
O1 C6 N1 C8 3.2(7) ?
C1 C6 N1 C8 -173.4(7) ?
C9 C8 N1 C6 113.6(6) ?
C7 C8 N1 C6 -7.3(6) ?
N1 C6 O1 C7 2.7(8) ?
C1 C6 O1 C7 179.7(6) ?
C8 C7 O1 C6 -7.1(7) ?
